data_4508276
loop_
_publ_author_name
'Feng, Xun'
'Ma, Lu-Fang'
'Liu, Lang'
'Wang, Li-Ya'
'Song, Hong-Liang'
'Xie, Shi-Yu'

_publ_section_title
;
 A Series of Heterometallic Three-Dimensional Frameworks Constructed from
 Imidazole--Dicarboxylate: Structures, Luminescence, and Magnetic
 Properties
;
_journal_issue 10
_journal_name_full 'Crystal Growth &amp; Design'
_journal_page_first 4469
_journal_paper_doi 10.1021/cg4009587
_journal_volume 13
_journal_year 2013
_chemical_formula_sum 'C12 H13 N4 O11 Sm Zn'
_chemical_formula_weight 604.98
_chemical_name_systematic
;

 ?

;
_space_group_IT_number 14
_symmetry_cell_setting monoclinic
_symmetry_space_group_name_Hall '-P 2ybc'
_symmetry_space_group_name_H-M 'P 1 21/c 1'
_atom_sites_solution_hydrogens geom
_atom_sites_solution_primary direct
_atom_sites_solution_secondary difmap
_audit_creation_method SHELXL-97
_cell_angle_alpha 90.00
_cell_angle_beta 115.572(2)
_cell_angle_gamma 90.00
_cell_formula_units_Z 4
_cell_length_a 13.037(3)
_cell_length_b 11.604(3)
_cell_length_c 13.350(3)
_cell_measurement_reflns_used 8145
_cell_measurement_temperature 296(2)
_cell_measurement_theta_max 28.25
_cell_measurement_theta_min 2.44
_cell_volume 1821.8(8)
_computing_cell_refinement 'Bruker SMART'
_computing_data_collection 'Bruker SMART'
_computing_data_reduction 'Bruker SAINT'
_computing_molecular_graphics 'Bruker SHELXTL'
_computing_publication_material 'Bruker SHELXTL'
_computing_structure_refinement 'SHELXL-97 (Sheldrick, 1997)'
_computing_structure_solution 'SHELXS-97 (Sheldrick, 1990)'
_diffrn_ambient_temperature 296(2)
_diffrn_measured_fraction_theta_full 0.999
_diffrn_measured_fraction_theta_max 0.999
_diffrn_measurement_device_type 'CCD area detector'
_diffrn_measurement_method 'phi and omega scans'
_diffrn_radiation_monochromator graphite
_diffrn_radiation_source 'fine-focus sealed tube'
_diffrn_radiation_type MoK\a
_diffrn_radiation_wavelength 0.71073
_diffrn_reflns_av_R_equivalents 0.0196
_diffrn_reflns_av_sigmaI/netI 0.0183
_diffrn_reflns_limit_h_max 15
_diffrn_reflns_limit_h_min -15
_diffrn_reflns_limit_k_max 14
_diffrn_reflns_limit_k_min -14
_diffrn_reflns_limit_l_max 16
_diffrn_reflns_limit_l_min -16
_diffrn_reflns_number 11903
_diffrn_reflns_theta_full 25.50
_diffrn_reflns_theta_max 25.50
_diffrn_reflns_theta_min 2.44
_diffrn_standards_number 0
_exptl_absorpt_coefficient_mu 4.576
_exptl_absorpt_correction_T_max 0.6330
_exptl_absorpt_correction_T_min 0.3135
_exptl_absorpt_correction_type multi-scan
_exptl_absorpt_process_details sadabs
_exptl_crystal_colour colourless
_exptl_crystal_density_diffrn 2.206
_exptl_crystal_density_method 'not measured'
_exptl_crystal_description block
_exptl_crystal_F_000 1172
_exptl_crystal_size_max 0.33
_exptl_crystal_size_mid 0.25
_exptl_crystal_size_min 0.11
_refine_diff_density_max 4.711
_refine_diff_density_min -1.235
_refine_diff_density_rms 0.167
_refine_ls_extinction_method none
_refine_ls_goodness_of_fit_ref 1.076
_refine_ls_hydrogen_treatment constr
_refine_ls_matrix_type full
_refine_ls_number_parameters 264
_refine_ls_number_reflns 3376
_refine_ls_number_restraints 0
_refine_ls_restrained_S_all 1.076
_refine_ls_R_factor_all 0.0488
_refine_ls_R_factor_gt 0.0473
_refine_ls_shift/su_max 0.000
_refine_ls_shift/su_mean 0.000
_refine_ls_structure_factor_coef Fsqd
_refine_ls_weighting_details 'calc w=1/[\s^2^(Fo^2^)+(0.0720P)^2^+24.5783P] where P=(Fo^2^+2Fc^2^)/3'
_refine_ls_weighting_scheme calc
_refine_ls_wR_factor_gt 0.1379
_refine_ls_wR_factor_ref 0.1390
_reflns_number_gt 3229
_reflns_number_total 3376
_reflns_threshold_expression >2sigma(I)
_cod_data_source_file cg4009587_si_005.cif
_cod_data_source_block bb
_cod_depositor_comments
;
The following automatic conversions were performed:

'_symmetry_cell_setting' value 'Monoclinic' changed to 'monoclinic'
according to /home/saulius/struct/CIF-dictionaries/cif_core.dic
dictionary named 'cif_core.dic' version 2.4.2 from 2011-04-26.

Automatic conversion script
Id: cif_fix_values 1891 2012-01-12 08:04:46Z andrius 
;
_cod_original_sg_symbol_H-M P2(1)/c
_cod_database_code 4508276

loop_
_symmetry_equiv_pos_as_xyz
'x, y, z'
'-x, y+1/2, -z+1/2'
'-x, -y, -z'
'x, -y-1/2, z-1/2'

loop_
_atom_site_label
_atom_site_type_symbol
_atom_site_fract_x
_atom_site_fract_y
_atom_site_fract_z
_atom_site_U_iso_or_equiv
_atom_site_adp_type
_atom_site_occupancy
_atom_site_symmetry_multiplicity
_atom_site_calc_flag
_atom_site_refinement_flags
Sm1 Sm 0.62778(4) 0.29288(3) 0.33967(3) 0.02645(17) Uani 1 1 d .
Zn1 Zn 0.94355(8) 0.54389(7) 0.16772(8) 0.0242(2) Uani 1 1 d .
O1 O 0.8196(5) 0.5390(5) 0.2352(5) 0.0319(13) Uani 1 1 d .
O2 O 0.7529(6) 0.4257(5) 0.3272(6) 0.0372(15) Uani 1 1 d .
O3 O 0.7908(5) 0.1828(5) 0.3865(6) 0.0342(14) Uani 1 1 d .
O4 O 0.9162(5) 0.0576(5) 0.3815(5) 0.0285(12) Uani 1 1 d .
O5 O 0.6133(7) 0.2050(5) 0.4946(5) 0.0404(16) Uani 1 1 d .
O6 O 0.5870(7) 0.2092(5) 0.6483(5) 0.0434(17) Uani 1 1 d .
O7 O 0.5506(6) 0.3927(6) 0.7707(5) 0.0406(15) Uani 1 1 d .
O8 O 0.5263(6) 0.5806(6) 0.7318(5) 0.0408(15) Uani 1 1 d .
O9 O 0.8300(5) 0.5649(5) 0.0101(5) 0.0318(13) Uani 1 1 d .
H1W H 0.7639 0.5490 0.0038 0.048 Uiso 1 1 d R
H2W H 0.8519 0.5185 -0.0261 0.048 Uiso 1 1 d R
O10 O 0.3890(6) 0.4576(6) 0.0165(5) 0.0422(15) Uani 1 1 d .
H3W H 0.4127 0.4468 0.0860 0.063 Uiso 1 1 d R
H4W H 0.3825 0.5289 0.0003 0.063 Uiso 1 1 d R
O11 O 0.3645(8) 0.3041(6) 0.8382(7) 0.061(2) Uani 1 1 d .
H5W H 0.4269 0.2823 0.8385 0.092 Uiso 1 1 d R
H6W H 0.3315 0.2991 0.8808 0.092 Uiso 1 1 d R
N1 N 0.9562(6) 0.3800(6) 0.2150(6) 0.0264(14) Uani 1 1 d .
N2 N 0.9900(6) 0.1966(5) 0.2661(6) 0.0265(15) Uani 1 1 d .
N3 N 0.6715(6) 0.4276(6) 0.5102(6) 0.0294(15) Uani 1 1 d .
N4 N 0.6493(6) 0.5705(6) 0.6097(6) 0.0316(16) Uani 1 1 d .
H4 H 0.6489 0.6388 0.6345 0.038 Uiso 1 1 calc R
C1 C 0.8905(7) 0.3509(6) 0.2697(6) 0.0223(15) Uani 1 1 d .
C2 C 0.9114(7) 0.2379(7) 0.3010(6) 0.0224(15) Uani 1 1 d .
C3 C 1.0122(8) 0.2850(7) 0.2140(7) 0.0285(18) Uani 1 1 d .
C4 C 0.8151(7) 0.4439(6) 0.2781(7) 0.0252(16) Uani 1 1 d .
C5 C 0.8691(7) 0.1545(6) 0.3608(7) 0.0240(16) Uani 1 1 d .
C6 C 1.0865(11) 0.2769(9) 0.1540(11) 0.054(3) Uani 1 1 d .
H6A H 1.0397 0.2715 0.0756 0.081 Uiso 1 1 calc R
H6B H 1.1337 0.2097 0.1788 0.081 Uiso 1 1 calc R
H6C H 1.1335 0.3444 0.1694 0.081 Uiso 1 1 calc R
C7 C 0.6325(7) 0.3857(7) 0.5832(6) 0.0232(15) Uani 1 1 d .
C8 C 0.6154(7) 0.4727(7) 0.6437(7) 0.0266(16) Uani 1 1 d .
C9 C 0.6836(8) 0.5425(8) 0.5304(8) 0.035(2) Uani 1 1 d .
C10 C 0.6102(8) 0.2581(7) 0.5773(7) 0.0297(18) Uani 1 1 d .
C11 C 0.5624(7) 0.4803(7) 0.7230(7) 0.0282(17) Uani 1 1 d .
C12 C 0.7298(12) 0.6299(9) 0.4788(10) 0.056(3) Uani 1 1 d .
H12A H 0.6862 0.6996 0.4656 0.084 Uiso 1 1 calc R
H12B H 0.7251 0.6007 0.4097 0.084 Uiso 1 1 calc R
H12C H 0.8078 0.6456 0.5280 0.084 Uiso 1 1 calc R

loop_
_atom_site_aniso_label
_atom_site_aniso_U_11
_atom_site_aniso_U_22
_atom_site_aniso_U_33
_atom_site_aniso_U_23
_atom_site_aniso_U_13
_atom_site_aniso_U_12
Sm1 0.0410(3) 0.0236(3) 0.0240(3) 0.00409(15) 0.0226(2) 0.01032(16)
Zn1 0.0349(5) 0.0124(4) 0.0331(5) 0.0001(3) 0.0219(4) -0.0036(3)
O1 0.044(3) 0.018(3) 0.048(4) 0.008(2) 0.033(3) 0.007(2)
O2 0.060(4) 0.019(3) 0.057(4) 0.006(3) 0.049(4) 0.006(3)
O3 0.041(3) 0.024(3) 0.055(4) 0.014(3) 0.037(3) 0.011(3)
O4 0.036(3) 0.021(3) 0.040(3) 0.011(2) 0.028(3) 0.007(2)
O5 0.081(5) 0.024(3) 0.034(3) -0.007(2) 0.042(4) -0.010(3)
O6 0.079(5) 0.035(4) 0.031(3) -0.008(3) 0.038(4) -0.020(3)
O7 0.060(4) 0.039(4) 0.039(3) 0.004(3) 0.036(3) 0.011(3)
O8 0.053(4) 0.039(4) 0.039(4) -0.003(3) 0.028(3) 0.013(3)
O9 0.040(3) 0.026(3) 0.036(3) -0.004(2) 0.023(3) 0.002(2)
O10 0.046(4) 0.037(4) 0.034(3) 0.003(3) 0.008(3) 0.002(3)
O11 0.088(6) 0.038(4) 0.067(6) 0.008(4) 0.041(5) 0.006(4)
N1 0.036(4) 0.016(3) 0.038(4) 0.008(3) 0.027(3) 0.004(3)
N2 0.034(4) 0.020(3) 0.039(4) 0.005(3) 0.029(3) 0.005(3)
N3 0.049(4) 0.022(3) 0.033(4) 0.000(3) 0.032(3) -0.002(3)
N4 0.048(4) 0.016(3) 0.034(4) -0.004(3) 0.020(3) -0.001(3)
C1 0.033(4) 0.015(3) 0.029(4) 0.004(3) 0.022(3) 0.003(3)
C2 0.031(4) 0.017(4) 0.028(4) 0.005(3) 0.021(3) 0.005(3)
C3 0.041(5) 0.021(4) 0.035(4) 0.008(3) 0.028(4) 0.008(3)
C4 0.035(4) 0.013(3) 0.036(4) 0.003(3) 0.022(4) 0.002(3)
C5 0.031(4) 0.016(4) 0.030(4) 0.007(3) 0.019(3) 0.004(3)
C6 0.075(7) 0.040(6) 0.080(8) 0.020(5) 0.065(7) 0.018(5)
C7 0.032(4) 0.023(4) 0.018(4) -0.001(3) 0.015(3) 0.001(3)
C8 0.028(4) 0.030(4) 0.022(4) 0.000(3) 0.010(3) 0.002(3)
C9 0.051(5) 0.026(4) 0.038(5) -0.001(4) 0.027(4) -0.004(4)
C10 0.049(5) 0.026(4) 0.025(4) -0.002(3) 0.025(4) -0.007(4)
C11 0.033(4) 0.027(4) 0.026(4) -0.004(3) 0.014(3) 0.005(3)
C12 0.093(9) 0.033(5) 0.064(7) -0.009(5) 0.055(7) -0.019(6)

loop_
_atom_type_symbol
_atom_type_description
_atom_type_scat_dispersion_real
_atom_type_scat_dispersion_imag
_atom_type_scat_source
C C 0.0033 0.0016 'International Tables Vol C Tables 4.2.6.8 and 6.1.1.4'
H H 0.0000 0.0000 'International Tables Vol C Tables 4.2.6.8 and 6.1.1.4'
N N 0.0061 0.0033 'International Tables Vol C Tables 4.2.6.8 and 6.1.1.4'
O O 0.0106 0.0060 'International Tables Vol C Tables 4.2.6.8 and 6.1.1.4'
Zn Zn 0.2839 1.4301 'International Tables Vol C Tables 4.2.6.8 and 6.1.1.4'
Sm Sm -0.1638 3.4418 'International Tables Vol C Tables 4.2.6.8 and 6.1.1.4'

loop_
_geom_angle_atom_site_label_1
_geom_angle_atom_site_label_2
_geom_angle_atom_site_label_3
_geom_angle
_geom_angle_site_symmetry_1
_geom_angle_site_symmetry_3
O2 Sm1 O3 78.1(2) . .
O2 Sm1 O8 93.5(2) . 3_666
O3 Sm1 O8 169.2(2) . 3_666
O2 Sm1 O6 76.4(3) . 4_565
O3 Sm1 O6 92.2(2) . 4_565
O8 Sm1 O6 79.2(2) 3_666 4_565
O2 Sm1 O5 132.3(2) . .
O3 Sm1 O5 86.4(2) . .
O8 Sm1 O5 104.3(2) 3_666 .
O6 Sm1 O5 149.8(2) 4_565 .
O2 Sm1 O7 140.4(2) . 4_565
O3 Sm1 O7 78.0(2) . 4_565
O8 Sm1 O7 105.3(2) 3_666 4_565
O6 Sm1 O7 73.4(2) 4_565 4_565
O5 Sm1 O7 76.8(2) . 4_565
O2 Sm1 N3 76.6(2) . .
O3 Sm1 N3 105.3(2) . .
O8 Sm1 N3 78.8(2) 3_666 .
O6 Sm1 N3 143.8(2) 4_565 .
O5 Sm1 N3 64.5(2) . .
O7 Sm1 N3 140.6(2) 4_565 .
N1 Zn1 O9 111.9(3) . .
N1 Zn1 N2 138.2(3) . 2_755
O9 Zn1 N2 109.8(3) . 2_755
N1 Zn1 O1 79.5(2) . .
O9 Zn1 O1 95.4(2) . .
N2 Zn1 O1 95.6(2) 2_755 .
N1 Zn1 O4 101.4(2) . 2_755
O9 Zn1 O4 90.6(2) . 2_755
N2 Zn1 O4 79.1(2) 2_755 2_755
O1 Zn1 O4 173.1(2) . 2_755
C4 O1 Zn1 113.7(5) . .
C4 O2 Sm1 141.7(5) . .
C5 O3 Sm1 146.0(5) . .
C5 O4 Zn1 113.0(5) . 2_745
C10 O5 Sm1 125.9(5) . .
C10 O6 Sm1 143.7(6) . 4_566
C11 O7 Sm1 144.1(6) . 4_566
C11 O8 Sm1 145.1(6) . 3_666
Zn1 O9 H1W 109.6 . .
Zn1 O9 H2W 104.1 . .
H1W O9 H2W 112.4 . .
H3W O10 H4W 111.8 . .
H5W O11 H6W 137.3 . .
C3 N1 C1 105.8(6) . .
C3 N1 Zn1 139.7(5) . .
C1 N1 Zn1 114.5(5) . .
C3 N2 C2 105.5(6) . .
C3 N2 Zn1 139.2(5) . 2_745
C2 N2 Zn1 113.7(5) . 2_745
C9 N3 C7 104.8(7) . .
C9 N3 Sm1 136.4(6) . .
C7 N3 Sm1 113.5(5) . .
C9 N4 C8 108.9(7) . .
C9 N4 H4 125.6 . .
C8 N4 H4 125.6 . .
C2 C1 N1 107.9(6) . .
C2 C1 C4 136.0(7) . .
N1 C1 C4 116.1(6) . .
C1 C2 N2 108.0(6) . .
C1 C2 C5 135.2(7) . .
N2 C2 C5 116.8(6) . .
N1 C3 N2 112.8(7) . .
N1 C3 C6 122.8(7) . .
N2 C3 C6 124.2(7) . .
O1 C4 O2 123.4(7) . .
O1 C4 C1 116.0(7) . .
O2 C4 C1 120.6(7) . .
O4 C5 O3 123.6(7) . .
O4 C5 C2 116.0(7) . .
O3 C5 C2 120.4(7) . .
C3 C6 H6A 109.5 . .
C3 C6 H6B 109.5 . .
H6A C6 H6B 109.5 . .
C3 C6 H6C 109.5 . .
H6A C6 H6C 109.5 . .
H6B C6 H6C 109.5 . .
N3 C7 C8 111.3(7) . .
N3 C7 C10 115.8(6) . .
C8 C7 C10 132.7(7) . .
N4 C8 C7 104.9(7) . .
N4 C8 C11 120.1(7) . .
C7 C8 C11 134.7(8) . .
N4 C9 N3 110.0(7) . .
N4 C9 C12 122.2(8) . .
N3 C9 C12 127.8(8) . .
O6 C10 O5 123.0(8) . .
O6 C10 C7 120.8(7) . .
O5 C10 C7 116.1(7) . .
O7 C11 O8 124.4(8) . .
O7 C11 C8 120.8(7) . .
O8 C11 C8 114.8(8) . .
C9 C12 H12A 109.5 . .
C9 C12 H12B 109.5 . .
H12A C12 H12B 109.5 . .
C9 C12 H12C 109.5 . .
H12A C12 H12C 109.5 . .
H12B C12 H12C 109.5 . .

loop_
_geom_bond_atom_site_label_1
_geom_bond_atom_site_label_2
_geom_bond_distance
_geom_bond_site_symmetry_2
Sm1 O2 2.302(6) .
Sm1 O3 2.322(6) .
Sm1 O8 2.334(6) 3_666
Sm1 O6 2.375(6) 4_565
Sm1 O5 2.386(6) .
Sm1 O7 2.387(7) 4_565
Sm1 N3 2.614(7) .
Zn1 N1 1.988(6) .
Zn1 O9 1.998(6) .
Zn1 N2 2.002(6) 2_755
Zn1 O1 2.164(6) .
Zn1 O4 2.199(5) 2_755
O1 C4 1.257(9) .
O2 C4 1.261(10) .
O3 C5 1.254(9) .
O4 C5 1.253(9) .
O4 Zn1 2.199(5) 2_745
O5 C10 1.280(10) .
O6 C10 1.248(10) .
O6 Sm1 2.375(6) 4_566
O7 C11 1.244(11) .
O7 Sm1 2.387(7) 4_566
O8 C11 1.280(10) .
O8 Sm1 2.334(6) 3_666
O9 H1W 0.8501 .
O9 H2W 0.8499 .
O10 H3W 0.8500 .
O10 H4W 0.8500 .
O11 H5W 0.8500 .
O11 H6W 0.8499 .
N1 C3 1.325(10) .
N1 C1 1.387(9) .
N2 C3 1.341(10) .
N2 C2 1.382(9) .
N2 Zn1 2.002(6) 2_745
N3 C9 1.355(11) .
N3 C7 1.368(10) .
N4 C9 1.354(11) .
N4 C8 1.366(11) .
N4 H4 0.8600 .
C1 C2 1.368(11) .
C1 C4 1.496(10) .
C2 C5 1.502(10) .
C3 C6 1.501(12) .
C6 H6A 0.9600 .
C6 H6B 0.9600 .
C6 H6C 0.9600 .
C7 C8 1.370(11) .
C7 C10 1.505(11) .
C8 C11 1.495(11) .
C9 C12 1.491(13) .
C12 H12A 0.9600 .
C12 H12B 0.9600 .
C12 H12C 0.9600 .

loop_
_geom_hbond_atom_site_label_D
_geom_hbond_atom_site_label_H
_geom_hbond_atom_site_label_A
_geom_hbond_distance_DH
_geom_hbond_distance_HA
_geom_hbond_distance_DA
_geom_hbond_angle_DHA
_geom_hbond_site_symmetry_A
O9 H1W O10 0.85 1.89 2.734(9) 169.5 3_665
O9 H2W O4 0.85 1.98 2.810(8) 167.1 4_565
O9 H2W O3 0.85 2.58 3.242(8) 135.8 4_565
O10 H3W O8 0.85 2.23 3.082(9) 179.5 3_666
O10 H3W O7 0.85 2.56 3.126(9) 124.7 3_666
O10 H4W O5 0.85 2.05 2.875(9) 164.9 2_655
O11 H5W O5 0.85 2.43 3.008(13) 126.0 4_566
O11 H5W O7 0.85 2.51 3.105(11) 127.5 .
O11 H6W O10 0.85 2.46 2.879(11) 111.1 1_556
N4 H4 O11 0.86 1.97 2.823(10) 169.2 2_656

loop_
_geom_torsion_atom_site_label_1
_geom_torsion_atom_site_label_2
_geom_torsion_atom_site_label_3
_geom_torsion_atom_site_label_4
_geom_torsion
_geom_torsion_site_symmetry_1
N1 Zn1 O1 C4 4.0(6) .
O9 Zn1 O1 C4 115.4(6) .
N2 Zn1 O1 C4 -134.0(6) 2_755
O4 Zn1 O1 C4 -94.4(18) 2_755
O3 Sm1 O2 C4 57.7(9) .
O8 Sm1 O2 C4 -115.6(9) 3_666
O6 Sm1 O2 C4 -37.6(9) 4_565
O5 Sm1 O2 C4 131.5(9) .
O7 Sm1 O2 C4 3.7(11) 4_565
N3 Sm1 O2 C4 166.9(10) .
O2 Sm1 O3 C5 -48.9(10) .
O8 Sm1 O3 C5 -10(2) 3_666
O6 Sm1 O3 C5 26.8(11) 4_565
O5 Sm1 O3 C5 176.5(11) .
O7 Sm1 O3 C5 99.3(11) 4_565
N3 Sm1 O3 C5 -121.2(10) .
O2 Sm1 O5 C10 52.3(9) .
O3 Sm1 O5 C10 122.6(8) .
O8 Sm1 O5 C10 -56.2(8) 3_666
O6 Sm1 O5 C10 -149.3(7) 4_565
O7 Sm1 O5 C10 -158.9(8) 4_565
N3 Sm1 O5 C10 13.7(7) .
O9 Zn1 N1 C3 86.8(10) .
N2 Zn1 N1 C3 -94.8(10) 2_755
O1 Zn1 N1 C3 178.5(10) .
O4 Zn1 N1 C3 -8.4(10) 2_755
O9 Zn1 N1 C1 -95.7(6) .
N2 Zn1 N1 C1 82.7(7) 2_755
O1 Zn1 N1 C1 -4.0(6) .
O4 Zn1 N1 C1 169.0(5) 2_755
O2 Sm1 N3 C9 41.7(9) .
O3 Sm1 N3 C9 115.0(9) .
O8 Sm1 N3 C9 -54.7(9) 3_666
O6 Sm1 N3 C9 -1.1(11) 4_565
O5 Sm1 N3 C9 -166.7(10) .
O7 Sm1 N3 C9 -155.3(8) 4_565
O2 Sm1 N3 C7 -168.9(6) .
O3 Sm1 N3 C7 -95.5(6) .
O8 Sm1 N3 C7 94.7(6) 3_666
O6 Sm1 N3 C7 148.3(5) 4_565
O5 Sm1 N3 C7 -17.2(5) .
O7 Sm1 N3 C7 -5.8(8) 4_565
C3 N1 C1 C2 0.8(9) .
Zn1 N1 C1 C2 -177.5(5) .
C3 N1 C1 C4 -177.9(7) .
Zn1 N1 C1 C4 3.8(9) .
N1 C1 C2 N2 0.0(9) .
C4 C1 C2 N2 178.3(9) .
N1 C1 C2 C5 -179.5(9) .
C4 C1 C2 C5 -1.2(17) .
C3 N2 C2 C1 -0.8(9) .
Zn1 N2 C2 C1 167.5(6) 2_745
C3 N2 C2 C5 178.8(7) .
Zn1 N2 C2 C5 -12.9(9) 2_745
C1 N1 C3 N2 -1.4(10) .
Zn1 N1 C3 N2 176.2(7) .
C1 N1 C3 C6 174.9(10) .
Zn1 N1 C3 C6 -7.5(16) .
C2 N2 C3 N1 1.4(10) .
Zn1 N2 C3 N1 -162.2(7) 2_745
C2 N2 C3 C6 -174.8(10) .
Zn1 N2 C3 C6 21.6(16) 2_745
Zn1 O1 C4 O2 176.0(7) .
Zn1 O1 C4 C1 -3.1(9) .
Sm1 O2 C4 O1 134.5(8) .
Sm1 O2 C4 C1 -46.5(14) .
C2 C1 C4 O1 -178.5(9) .
N1 C1 C4 O1 -0.3(11) .
C2 C1 C4 O2 2.4(15) .
N1 C1 C4 O2 -179.4(8) .
Zn1 O4 C5 O3 -176.6(7) 2_745
Zn1 O4 C5 C2 3.8(9) 2_745
Sm1 O3 C5 O4 -148.8(7) .
Sm1 O3 C5 C2 30.8(15) .
C1 C2 C5 O4 -174.8(9) .
N2 C2 C5 O4 5.7(11) .
C1 C2 C5 O3 5.6(15) .
N2 C2 C5 O3 -173.9(8) .
C9 N3 C7 C8 2.9(10) .
Sm1 N3 C7 C8 -155.9(5) .
C9 N3 C7 C10 179.3(8) .
Sm1 N3 C7 C10 20.6(9) .
C9 N4 C8 C7 0.9(9) .
C9 N4 C8 C11 -173.9(8) .
N3 C7 C8 N4 -2.4(9) .
C10 C7 C8 N4 -178.0(9) .
N3 C7 C8 C11 171.3(9) .
C10 C7 C8 C11 -4.3(16) .
C8 N4 C9 N3 0.8(11) .
C8 N4 C9 C12 -177.8(10) .
C7 N3 C9 N4 -2.2(10) .
Sm1 N3 C9 N4 149.0(6) .
C7 N3 C9 C12 176.3(11) .
Sm1 N3 C9 C12 -32.5(16) .
Sm1 O6 C10 O5 145.4(9) 4_566
Sm1 O6 C10 C7 -36.6(16) 4_566
Sm1 O5 C10 O6 169.9(7) .
Sm1 O5 C10 C7 -8.2(12) .
N3 C7 C10 O6 171.8(8) .
C8 C7 C10 O6 -12.7(15) .
N3 C7 C10 O5 -10.1(12) .
C8 C7 C10 O5 165.4(9) .
Sm1 O7 C11 O8 -154.9(7) 4_566
Sm1 O7 C11 C8 28.9(15) 4_566
Sm1 O8 C11 O7 -88.3(12) 3_666
Sm1 O8 C11 C8 88.1(11) 3_666
N4 C8 C11 O7 -166.4(8) .
C7 C8 C11 O7 20.6(15) .
N4 C8 C11 O8 17.0(11) .
C7 C8 C11 O8 -156.0(9) .
